data_7062032
loop_
_publ_author_name
'Roemmele, Tracey L.'
'Knight, Fergus R.'
'Crawford, Ellis'
'Robertson, Stuart D.'
'Bode, Bela E.'
'B\"uhl, Michael'
'Slawin, Alexandra M. Z.'
'Woollins, J. Derek'
'Boer\'e, Ren\'e T.'

_publ_section_title
;
 Chalcogen controlled redox behaviour in peri-substituted S, Se and Te
 naphthalene derivatives
;
_journal_issue 46
_journal_name_full 'New Journal of Chemistry'
_journal_page_first 22363
_journal_page_last 22383
_journal_paper_doi 10.1039/D2NJ04737C
_journal_volume 46
_journal_year 2022
_chemical_absolute_configuration unk
_chemical_formula_moiety 'C10 H6 S2, B F4'
_chemical_formula_sum 'C10 H6 B F4 S2'
_chemical_formula_weight 277.08
_space_group_crystal_system orthorhombic
_space_group_IT_number 31
_space_group_name_Hall 'P 2ac -2'
_space_group_name_H-M_alt 'P m n 21'
_atom_sites_solution_hydrogens geom
_atom_sites_solution_primary direct
_audit_creation_date 2022-10-20
_audit_creation_method
;
Olex2 1.5
(compiled 2022.04.07 svn.rca3783a0 for OlexSys, GUI svn.r6498)
;
_audit_update_record
;
2022-10-28 deposited with the CCDC.	2022-10-31 downloaded from the CCDC.
;
_cell_angle_alpha 90
_cell_angle_beta 90
_cell_angle_gamma 90
_cell_formula_units_Z 12
_cell_length_a 10.1169(9)
_cell_length_b 6.6072(6)
_cell_length_c 46.904(4)
_cell_measurement_reflns_used 8565
_cell_measurement_temperature 93
_cell_measurement_theta_max 27.02
_cell_measurement_theta_min 3.12
_cell_volume 3135.3(5)
_computing_cell_refinement CrystalClear
_computing_data_collection 'CrystalClear (Rigaku, ????)'
_computing_data_reduction CrystalClear
_computing_molecular_graphics 'Olex2 1.5 (Dolomanov et al., 2009)'
_computing_publication_material 'Olex2 1.5 (Dolomanov et al., 2009)'
_computing_structure_refinement 'SHELXL 2018/3 (Sheldrick, 2015)'
_computing_structure_solution 'SIR2004  (Burla et al.,  2007)'
_diffrn_ambient_temperature 93.25
_diffrn_detector_area_resol_mean 7.143
_diffrn_measured_fraction_theta_full 0.943
_diffrn_measured_fraction_theta_max 0.840
_diffrn_measurement_device_type 'Rigaku Saturn724'
_diffrn_measurement_method \w
_diffrn_radiation_type MoK\a
_diffrn_radiation_wavelength 0.71069
_diffrn_reflns_av_R_equivalents 0.0612
_diffrn_reflns_av_unetI/netI 0.0381
_diffrn_reflns_Laue_measured_fraction_full 0.943
_diffrn_reflns_Laue_measured_fraction_max 0.840
_diffrn_reflns_limit_h_max 12
_diffrn_reflns_limit_h_min -8
_diffrn_reflns_limit_k_max 5
_diffrn_reflns_limit_k_min -8
_diffrn_reflns_limit_l_max 60
_diffrn_reflns_limit_l_min -57
_diffrn_reflns_number 16895
_diffrn_reflns_point_group_measured_fraction_full 0.852
_diffrn_reflns_point_group_measured_fraction_max 0.738
_diffrn_reflns_theta_full 25.000
_diffrn_reflns_theta_max 27.089
_diffrn_reflns_theta_min 3.113
_exptl_absorpt_coefficient_mu 0.534
_exptl_absorpt_correction_T_max 1.000
_exptl_absorpt_correction_T_min 0.8326
_exptl_absorpt_correction_type multi-scan
_exptl_absorpt_process_details 'Jacobson, R. (1998) Private communication'
_exptl_crystal_colour 'clear red'
_exptl_crystal_colour_lustre clear
_exptl_crystal_colour_primary red
_exptl_crystal_density_diffrn 1.761
_exptl_crystal_density_method 'not measured'
_exptl_crystal_description needle
_exptl_crystal_F_000 1668
_exptl_crystal_size_max 0.2
_exptl_crystal_size_mid 0.06
_exptl_crystal_size_min 0.01
_refine_diff_density_max 0.769
_refine_diff_density_min -0.666
_refine_diff_density_rms 0.116
_refine_ls_abs_structure_details
;
 Refined as an inversion twin.
;
_refine_ls_abs_structure_Flack 0.4(2)
_refine_ls_extinction_method none
_refine_ls_goodness_of_fit_ref 1.151
_refine_ls_hydrogen_treatment constr
_refine_ls_matrix_type full
_refine_ls_number_parameters 506
_refine_ls_number_reflns 5411
_refine_ls_number_restraints 607
_refine_ls_restrained_S_all 1.097
_refine_ls_R_factor_all 0.0779
_refine_ls_R_factor_gt 0.0698
_refine_ls_shift/su_max 0.000
_refine_ls_shift/su_mean 0.000
_refine_ls_structure_factor_coef Fsqd
_refine_ls_weighting_details 'w=1/[\s^2^(Fo^2^)+(0.0377P)^2^+23.4707P] where P=(Fo^2^+2Fc^2^)/3'
_refine_ls_weighting_scheme calc
_refine_ls_wR_factor_gt 0.1561
_refine_ls_wR_factor_ref 0.1614
_reflns_Friedel_coverage 0.735
_reflns_Friedel_fraction_full 0.759
_reflns_Friedel_fraction_max 0.633
_reflns_number_gt 4917
_reflns_number_total 5411
_reflns_threshold_expression 'I > 2\s(I)'
_cod_data_source_file d2nj04737c2.cif
_cod_data_source_block N23BF4
_cod_depositor_comments 'Adding full bibliography for 7062029--7062033.cif.'
_cod_database_code 7062032
_shelx_shelxl_version_number 2018/3
_shelx_space_group_comment
;
The symmetry employed for this shelxl refinement is uniquely defined
by the following loop, which should always be used as a source of
symmetry information in preference to the above space-group names.
They are only intended as comments.
;
_shelx_estimated_absorpt_t_max 0.995
_shelx_estimated_absorpt_t_min 0.901
_olex2_refinement_description
;
1. Twinned data refinement
 Scales: 0.6(2)
 0.4(2)
2. Fixed Uiso
 At 1.2 times of:
  All C(H) groups
3. Uiso/Uaniso restraints and constraints
Uanis(B5) \\sim Ueq, Uanis(B1) \\sim Ueq, Uanis(C29) \\sim Ueq, Uanis(C1) \\sim
Ueq, Uanis(C20) \\sim Ueq, Uanis(C21) \\sim Ueq, Uanis(C7) \\sim Ueq,
Uanis(C33) \\sim Ueq: with sigma of 0.001 and sigma for terminal atoms of 0.005
Uanis(C2) \\sim Ueq, Uanis(C6) \\sim Ueq, Uanis(C8) \\sim Ueq, Uanis(C9) \\sim
Ueq, Uanis(C10) \\sim Ueq, Uanis(C13) \\sim Ueq, Uanis(C14) \\sim Ueq,
Uanis(C18) \\sim Ueq, Uanis(C19) \\sim Ueq: with sigma of 0.001 and sigma for
terminal atoms of 0.005
Uanis(C1) \\sim Ueq, Uanis(C33) \\sim Ueq, Uanis(C25) \\sim Ueq, Uanis(C2)
\\sim Ueq, Uanis(C21) \\sim Ueq, Uanis(C3) \\sim Ueq, Uanis(C29) \\sim Ueq,
Uanis(C4) \\sim Ueq, Uanis(C19) \\sim Ueq, Uanis(C5) \\sim Ueq, Uanis(C23)
\\sim Ueq, Uanis(C6) \\sim Ueq, Uanis(C27) \\sim Ueq, Uanis(C7) \\sim Ueq,
Uanis(C31) \\sim Ueq, Uanis(C8) \\sim Ueq, Uanis(C35) \\sim Ueq, Uanis(C9)
\\sim Ueq, Uanis(C20) \\sim Ueq, Uanis(C10) \\sim Ueq, Uanis(C22) \\sim Ueq,
Uanis(C11) \\sim Ueq, Uanis(C24) \\sim Ueq, Uanis(C12) \\sim Ueq, Uanis(C26)
\\sim Ueq, Uanis(C13) \\sim Ueq, Uanis(C28) \\sim Ueq, Uanis(C14) \\sim Ueq,
Uanis(C30) \\sim Ueq, Uanis(C15) \\sim Ueq, Uanis(C32) \\sim Ueq, Uanis(C16)
\\sim Ueq, Uanis(C34) \\sim Ueq, Uanis(C17) \\sim Ueq, Uanis(C36) \\sim Ueq,
Uanis(C18) \\sim Ueq: with sigma of 0.002 and sigma for terminal atoms of 0.004
Uanis(B3) \\sim Ueq, Uanis(S4) \\sim Ueq: with sigma of 0.002 and sigma for
terminal atoms of 0.004
Uanis(B4) \\sim Ueq: with sigma of 0.005 and sigma for terminal atoms of 0.01
4. Rigid body (RIGU) restrains
 All non-hydrogen atoms
 with sigma for 1-2 distances of 0.004 and sigma for 1-3 distances of 0.004
5.a Aromatic/amide H refined with riding coordinates:
 C4(H4), C5(H5), C6(H6), C10(H10), C11(H11), C12(H12), C16(H16), C17(H17),
 C18(H18), C22(H22), C23(H23), C24(H24), C28(H28), C29(H29), C30(H30), C34(H34),
  C35(H35), C36(H36)
;
_olex2_submission_special_instructions 'No special instructions were received'

loop_
_space_group_symop_operation_xyz
'x, y, z'
'-x, y, z'
'-x+1/2, -y, z+1/2'
'x+1/2, -y, z+1/2'

loop_
_atom_site_label
_atom_site_type_symbol
_atom_site_fract_x
_atom_site_fract_y
_atom_site_fract_z
_atom_site_U_iso_or_equiv
_atom_site_adp_type
_atom_site_occupancy
_atom_site_site_symmetry_order
_atom_site_calc_flag
_atom_site_refinement_flags_posn
_atom_site_refinement_flags_adp
_atom_site_refinement_flags_occupancy
_atom_site_disorder_assembly
_atom_site_disorder_group
S1 S -0.1012(3) -0.4669(4) -0.36446(6) 0.0187(6) Uani 1 1 d . . . . .
C1 C -0.1172(12) -0.4869(16) -0.4013(2) 0.017(2) Uani 1 1 d . U . . .
C2 C 0.000000 -0.490(2) -0.4167(3) 0.016(3) Uani 1 2 d S TU P . .
C3 C 0.000000 -0.506(2) -0.4465(3) 0.015(3) Uani 1 2 d S TU P . .
C4 C -0.1243(12) -0.5162(18) -0.4602(2) 0.026(3) Uani 1 1 d . U . . .
H4 H -0.127641 -0.532104 -0.480269 0.031 Uiso 1 1 calc R U . . .
C5 C -0.2412(13) -0.5039(18) -0.4450(3) 0.024(2) Uani 1 1 d . U . . .
H5 H -0.322941 -0.504720 -0.454947 0.028 Uiso 1 1 calc R U . . .
C6 C -0.2412(13) -0.4900(16) -0.4151(2) 0.019(2) Uani 1 1 d . U . . .
H6 H -0.321377 -0.483041 -0.404552 0.022 Uiso 1 1 calc R U . . .
S2 S -0.1009(3) -0.9942(4) -0.45293(5) 0.0170(6) Uani 1 1 d . . . . .
C7 C -0.1224(13) -0.9729(17) -0.4166(2) 0.018(2) Uani 1 1 d . U . . .
C8 C 0.000000 -0.967(2) -0.4013(3) 0.018(3) Uani 1 2 d S TU P . .
C9 C 0.000000 -0.947(2) -0.3704(3) 0.016(3) Uani 1 2 d S TU P . .
C10 C -0.1244(11) -0.9377(17) -0.3562(2) 0.017(2) Uani 1 1 d . U . . .
H10 H -0.128591 -0.926721 -0.336014 0.021 Uiso 1 1 calc R U . . .
C11 C -0.2412(11) -0.9452(15) -0.3726(2) 0.017(2) Uani 1 1 d . U . . .
H11 H -0.323887 -0.936605 -0.363104 0.020 Uiso 1 1 calc R U . . .
C12 C -0.2404(13) -0.9644(16) -0.4020(2) 0.020(2) Uani 1 1 d . U . . .
H12 H -0.321544 -0.971724 -0.412108 0.024 Uiso 1 1 calc R U . . .
S3 S -0.3984(3) -0.2969(4) -0.53463(5) 0.0156(6) Uani 1 1 d . . . . .
C13 C -0.3820(10) -0.3340(15) -0.5709(2) 0.0115(19) Uani 1 1 d . U . . .
C14 C -0.500000 -0.349(2) -0.5861(3) 0.012(3) Uani 1 2 d S TU P . .
C15 C -0.500000 -0.384(2) -0.6162(3) 0.015(3) Uani 1 2 d S TU P . .
C16 C -0.3755(12) -0.4094(17) -0.6296(2) 0.019(2) Uani 1 1 d . U . . .
H16 H -0.372152 -0.443633 -0.649289 0.023 Uiso 1 1 calc R U . . .
C17 C -0.2604(12) -0.3854(17) -0.6148(2) 0.020(2) Uani 1 1 d . U . . .
H17 H -0.179084 -0.390031 -0.624905 0.024 Uiso 1 1 calc R U . . .
C18 C -0.2577(11) -0.3535(16) -0.5845(2) 0.014(2) Uani 1 1 d . U . . .
H18 H -0.177042 -0.345875 -0.574172 0.016 Uiso 1 1 calc R U . . .
S4 S -0.3987(3) -0.8649(4) -0.61610(5) 0.0117(5) Uani 1 1 d . U . . .
C19 C -0.3810(10) -0.8286(16) -0.5799(2) 0.0125(19) Uani 1 1 d . U . . .
C20 C -0.500000 -0.812(2) -0.5645(3) 0.012(3) Uani 1 2 d S TU P . .
C21 C -0.500000 -0.778(2) -0.5351(3) 0.014(3) Uani 1 2 d S TU P . .
C22 C -0.3769(12) -0.7600(17) -0.5214(2) 0.019(2) Uani 1 1 d . U . . .
H22 H -0.373778 -0.734109 -0.501441 0.023 Uiso 1 1 calc R U . . .
C23 C -0.2594(11) -0.7798(16) -0.5366(2) 0.018(2) Uani 1 1 d . U . . .
H23 H -0.177653 -0.770481 -0.526754 0.022 Uiso 1 1 calc R U . . .
C24 C -0.2583(11) -0.8126(15) -0.5658(2) 0.0129(19) Uani 1 1 d . U . . .
H24 H -0.177537 -0.823909 -0.576047 0.015 Uiso 1 1 calc R U . . .
S5 S -0.1008(3) -0.2653(4) -0.78211(5) 0.0144(5) Uani 1 1 d . . . . .
C25 C -0.1204(11) -0.2281(17) -0.7456(2) 0.019(2) Uani 1 1 d . U . . .
C26 C 0.000000 -0.209(3) -0.7300(3) 0.020(3) Uani 1 2 d S TU P . .
C27 C 0.000000 -0.169(2) -0.7006(4) 0.019(3) Uani 1 2 d S TU P . .
C28 C -0.1257(12) -0.1489(17) -0.6870(2) 0.019(2) Uani 1 1 d . U . . .
H28 H -0.130118 -0.120959 -0.667174 0.023 Uiso 1 1 calc R U . . .
C29 C -0.2425(12) -0.1702(15) -0.7028(2) 0.017(2) Uani 1 1 d . U . . .
H29 H -0.324985 -0.159294 -0.693248 0.020 Uiso 1 1 calc R U . . .
C30 C -0.2418(12) -0.2060(17) -0.7314(2) 0.020(2) Uani 1 1 d . U . . .
H30 H -0.322621 -0.215918 -0.741664 0.024 Uiso 1 1 calc R U . . .
S6 S -0.1009(3) -0.6908(4) -0.70153(5) 0.0156(5) Uani 1 1 d . . . . .
C31 C -0.1194(11) -0.7362(16) -0.7378(2) 0.015(2) Uani 1 1 d . U . . .
C32 C 0.000000 -0.751(2) -0.7524(3) 0.013(3) Uani 1 2 d S TU P . .
C33 C 0.000000 -0.785(2) -0.7830(3) 0.015(3) Uani 1 2 d S TU P . .
C34 C -0.1245(11) -0.8018(16) -0.7966(2) 0.017(2) Uani 1 1 d . U . . .
H34 H -0.128167 -0.827632 -0.816514 0.020 Uiso 1 1 calc R U . . .
C35 C -0.2414(11) -0.7810(15) -0.7813(2) 0.016(2) Uani 1 1 d . U . . .
H35 H -0.323096 -0.788244 -0.791245 0.019 Uiso 1 1 calc R U . . .
C36 C -0.2427(11) -0.7497(16) -0.7516(2) 0.016(2) Uani 1 1 d . U . . .
H36 H -0.323236 -0.738083 -0.741356 0.020 Uiso 1 1 calc R U . . .
B1 B 0.000000 -0.187(3) -0.5283(4) 0.022(3) Uani 1 2 d S TU P . .
F1 F 0.000000 -0.1109(14) -0.55597(19) 0.022(2) Uani 1 2 d S T P . .
F2 F -0.1131(7) -0.3016(10) -0.52416(14) 0.0247(16) Uani 1 1 d . . . . .
F3 F 0.000000 -0.0171(16) -0.5095(2) 0.029(2) Uani 1 2 d S T P . .
B2 B -0.500000 -0.125(3) -0.4583(4) 0.020(3) Uani 1 2 d S T P . .
F4 F -0.500000 -0.2022(15) -0.43009(19) 0.021(2) Uani 1 2 d S T P . .
F5 F -0.3866(8) -0.0053(11) -0.46252(17) 0.034(2) Uani 1 1 d . . . . .
F6 F -0.500000 -0.2864(15) -0.4778(2) 0.025(2) Uani 1 2 d S T P . .
B3 B 0.000000 -0.756(3) -0.6246(4) 0.018(3) Uani 1 2 d S TU P . .
F7 F 0.000000 -0.6594(12) -0.5983(2) 0.017(2) Uani 1 2 d S T P . .
F8 F -0.1144(7) -0.8755(11) -0.62704(16) 0.0290(17) Uani 1 1 d . . . . .
F9 F 0.000000 -0.6071(17) -0.64682(19) 0.027(2) Uani 1 2 d S T P . .
B4 B -0.500000 -0.802(3) -0.6928(4) 0.023(3) Uani 1 2 d S TU P . .
F10 F -0.500000 -0.9447(16) -0.6710(2) 0.030(2) Uani 1 2 d S T P . .
F11 F -0.3893(8) -0.6795(12) -0.68992(16) 0.0323(18) Uani 1 1 d . . . . .
F12 F -0.500000 -0.9037(15) -0.71876(19) 0.022(2) Uani 1 2 d S T P . .
B5 B 0.000000 -0.424(3) -0.8577(4) 0.025(4) Uani 1 2 d S TU P . .
F13 F 0.000000 -0.3352(15) -0.8845(2) 0.026(2) Uani 1 2 d S T P . .
F14 F 0.000000 -0.2637(19) -0.8377(2) 0.041(3) Uani 1 2 d S T P . .
F15 F -0.1118(8) -0.5394(12) -0.85454(16) 0.0333(19) Uani 1 1 d . . . . .
B6 B -0.500000 -0.378(3) -0.7884(4) 0.021(3) Uani 1 2 d S T P . .
F16 F -0.500000 -0.4556(15) -0.7609(2) 0.026(2) Uani 1 2 d S T P . .
F17 F -0.3870(8) -0.2593(11) -0.79295(15) 0.0321(18) Uani 1 1 d . . . . .
F18 F -0.500000 -0.5394(15) -0.8080(2) 0.029(2) Uani 1 2 d S T P . .

loop_
_atom_site_aniso_label
_atom_site_aniso_U_11
_atom_site_aniso_U_22
_atom_site_aniso_U_33
_atom_site_aniso_U_23
_atom_site_aniso_U_13
_atom_site_aniso_U_12
S1 0.0143(13) 0.0203(14) 0.0215(14) -0.0008(10) 0.0010(13) 0.0005(11)
C1 0.017(2) 0.016(2) 0.017(2) 0.0001(13) -0.0004(13) -0.0001(14)
C2 0.016(3) 0.015(3) 0.016(3) 0.0000(14) 0.000 0.000
C3 0.015(3) 0.014(4) 0.016(3) 0.001(2) 0.000 0.000
C4 0.024(3) 0.027(4) 0.026(3) 0.001(2) -0.002(2) -0.002(2)
C5 0.023(3) 0.024(3) 0.024(3) 0.001(2) -0.002(2) -0.001(3)
C6 0.018(2) 0.018(3) 0.020(2) 0.0001(14) -0.0003(13) 0.0005(14)
S2 0.0113(13) 0.0217(15) 0.0181(13) -0.0022(10) -0.0017(13) 0.0009(11)
C7 0.018(2) 0.017(3) 0.018(2) 0.0002(13) 0.0003(13) 0.0000(14)
C8 0.018(3) 0.018(3) 0.018(3) -0.0003(14) 0.000 0.000
C9 0.016(3) 0.016(3) 0.016(3) 0.0000(14) 0.000 0.000
C10 0.017(2) 0.017(2) 0.017(2) 0.0007(14) 0.0017(13) 0.0007(14)
C11 0.016(3) 0.016(3) 0.019(3) 0.000(2) 0.004(2) 0.001(2)
C12 0.018(3) 0.020(3) 0.022(3) -0.001(2) 0.001(2) -0.001(2)
S3 0.0096(12) 0.0191(16) 0.0182(12) -0.0028(10) 0.0000(12) -0.0006(10)
C13 0.012(2) 0.011(2) 0.012(2) -0.0003(13) -0.0003(13) -0.0005(13)
C14 0.012(3) 0.012(3) 0.012(3) 0.0000(14) 0.000 0.000
C15 0.016(3) 0.015(4) 0.014(3) 0.001(3) 0.000 0.000
C16 0.019(3) 0.019(3) 0.018(3) 0.000(2) 0.001(2) 0.002(2)
C17 0.020(3) 0.020(3) 0.021(3) 0.000(2) 0.002(2) 0.000(2)
C18 0.013(2) 0.013(2) 0.014(2) 0.0005(13) 0.0006(13) 0.0001(14)
S4 0.0091(10) 0.0128(12) 0.0133(10) -0.0017(8) 0.0001(10) 0.0024(10)
C19 0.013(2) 0.012(2) 0.013(2) 0.0002(13) 0.0000(13) -0.0004(13)
C20 0.012(3) 0.012(3) 0.013(3) 0.0001(14) 0.000 0.000
C21 0.014(3) 0.014(3) 0.015(3) 0.0001(14) 0.000 0.000
C22 0.020(3) 0.019(3) 0.019(3) 0.000(2) -0.001(2) 0.000(2)
C23 0.017(3) 0.019(3) 0.020(3) -0.001(2) -0.002(2) 0.000(2)
C24 0.011(3) 0.011(3) 0.017(3) -0.001(2) 0.000(2) 0.001(2)
S5 0.0137(12) 0.0127(14) 0.0167(12) -0.0018(10) -0.0013(12) 0.0002(10)
C25 0.020(3) 0.019(3) 0.018(3) 0.000(2) 0.001(2) -0.002(2)
C26 0.020(4) 0.020(4) 0.021(4) 0.001(3) 0.000 0.000
C27 0.019(4) 0.017(4) 0.019(3) 0.002(3) 0.000 0.000
C28 0.020(3) 0.018(3) 0.020(3) -0.002(2) 0.000(2) 0.002(2)
C29 0.017(2) 0.016(2) 0.017(2) 0.0009(14) 0.0008(13) 0.0006(14)
C30 0.019(3) 0.020(3) 0.021(3) 0.002(2) -0.001(2) 0.000(2)
S6 0.0129(12) 0.0149(14) 0.0190(12) -0.0004(10) 0.0003(12) 0.0003(10)
C31 0.015(3) 0.014(3) 0.015(3) 0.001(2) 0.001(2) -0.001(2)
C32 0.013(3) 0.013(4) 0.014(3) -0.001(3) 0.000 0.000
C33 0.015(3) 0.014(3) 0.015(3) 0.0001(14) 0.000 0.000
C34 0.017(3) 0.015(3) 0.017(3) 0.000(2) -0.002(2) 0.000(2)
C35 0.015(3) 0.015(3) 0.017(3) 0.000(2) -0.003(2) -0.002(2)
C36 0.015(3) 0.015(3) 0.019(3) -0.002(2) 0.000(2) 0.002(2)
B1 0.021(4) 0.022(4) 0.022(4) -0.0004(14) 0.000 0.000
F1 0.017(5) 0.028(5) 0.021(4) -0.006(4) 0.000 0.000
F2 0.017(4) 0.032(4) 0.025(3) 0.005(3) -0.001(3) -0.010(3)
F3 0.021(6) 0.037(6) 0.029(5) -0.007(4) 0.000 0.000
B2 0.013(7) 0.030(9) 0.018(6) 0.006(5) 0.000 0.000
F4 0.018(5) 0.034(6) 0.010(4) -0.001(3) 0.000 0.000
F5 0.020(4) 0.042(5) 0.040(5) 0.010(3) 0.003(4) -0.007(3)
F6 0.024(6) 0.035(6) 0.016(4) 0.007(4) 0.000 0.000
B3 0.017(4) 0.019(4) 0.018(4) -0.002(2) 0.000 0.000
F7 0.019(5) 0.012(4) 0.021(4) -0.005(3) 0.000 0.000
F8 0.017(4) 0.037(4) 0.033(4) -0.009(3) -0.004(3) -0.009(3)
F9 0.022(5) 0.046(6) 0.014(4) 0.002(4) 0.000 0.000
B4 0.015(6) 0.031(6) 0.021(5) -0.006(4) 0.000 0.000
F10 0.031(6) 0.036(6) 0.024(5) -0.007(4) 0.000 0.000
F11 0.019(4) 0.050(5) 0.028(4) -0.011(3) 0.002(3) -0.011(3)
F12 0.011(4) 0.040(6) 0.014(4) -0.004(4) 0.000 0.000
B5 0.025(4) 0.025(4) 0.025(4) 0.0003(14) 0.000 0.000
F13 0.018(5) 0.037(6) 0.024(5) 0.009(4) 0.000 0.000
F14 0.031(7) 0.065(7) 0.026(5) -0.008(5) 0.000 0.000
F15 0.023(4) 0.052(5) 0.026(4) 0.015(3) -0.002(3) -0.006(3)
B6 0.013(7) 0.034(9) 0.018(6) 0.001(6) 0.000 0.000
F16 0.023(5) 0.034(6) 0.021(4) 0.005(4) 0.000 0.000
F17 0.028(4) 0.036(4) 0.032(4) 0.001(3) 0.002(3) -0.016(3)
F18 0.029(6) 0.038(6) 0.020(5) -0.002(4) 0.000 0.000

loop_
_atom_type_symbol
_atom_type_description
_atom_type_scat_dispersion_real
_atom_type_scat_dispersion_imag
_atom_type_scat_source
C C 0.0033 0.0016 'International Tables Vol C Tables 4.2.6.8 and 6.1.1.4'
H H 0.0000 0.0000 'International Tables Vol C Tables 4.2.6.8 and 6.1.1.4'
B B 0.0013 0.0007 'International Tables Vol C Tables 4.2.6.8 and 6.1.1.4'
F F 0.0171 0.0103 'International Tables Vol C Tables 4.2.6.8 and 6.1.1.4'
S S 0.1246 0.1234 'International Tables Vol C Tables 4.2.6.8 and 6.1.1.4'

loop_
_geom_angle_atom_site_label_1
_geom_angle_atom_site_label_2
_geom_angle_atom_site_label_3
_geom_angle
_geom_angle_site_symmetry_1
_geom_angle_site_symmetry_3
_geom_angle_publ_flag
C1 S1 S1 95.3(4) . 2 ?
C2 C1 S1 115.9(9) . . ?
C2 C1 C6 121.5(11) . . ?
C6 C1 S1 122.5(9) . . ?
C1 C2 C1 117.4(14) . 2 ?
C1 C2 C3 121.3(7) 2 . ?
C1 C2 C3 121.3(7) . . ?
C2 C3 C4 117.1(7) . 2 ?
C2 C3 C4 117.1(7) . . ?
C4 C3 C4 125.8(14) . 2 ?
C3 C4 H4 119.1 . . ?
C5 C4 C3 121.7(11) . . ?
C5 C4 H4 119.1 . . ?
C4 C5 H5 119.4 . . ?
C4 C5 C6 121.2(11) . . ?
C6 C5 H5 119.4 . . ?
C1 C6 H6 121.4 . . ?
C5 C6 C1 117.2(11) . . ?
C5 C6 H6 121.4 . . ?
C7 S2 S2 97.2(4) . 2 ?
C8 C7 S2 112.9(10) . . ?
C12 C7 S2 127.2(10) . . ?
C12 C7 C8 119.8(11) . . ?
C7 C8 C7 119.7(15) 2 . ?
C7 C8 C9 120.1(7) . . ?
C7 C8 C9 120.1(7) 2 . ?
C10 C9 C8 118.0(7) 2 . ?
C10 C9 C8 118.0(7) . . ?
C10 C9 C10 124.0(14) 2 . ?
C9 C10 H10 120.6 . . ?
C11 C10 C9 118.8(10) . . ?
C11 C10 H10 120.6 . . ?
C10 C11 H11 118.6 . . ?
C12 C11 C10 122.8(11) . . ?
C12 C11 H11 118.6 . . ?
C7 C12 C11 120.3(12) . . ?
C7 C12 H12 119.8 . . ?
C11 C12 H12 119.8 . . ?
C13 S3 S3 95.5(4) . 2_455 ?
C14 C13 S3 115.4(8) . . ?
C14 C13 C18 121.8(9) . . ?
C18 C13 S3 122.8(8) . . ?
C13 C14 C13 118.1(13) . 2_455 ?
C13 C14 C15 121.0(6) 2_455 . ?
C13 C14 C15 121.0(6) . . ?
C16 C15 C14 117.2(8) 2_455 . ?
C16 C15 C14 117.2(8) . . ?
C16 C15 C16 125.3(15) . 2_455 ?
C15 C16 H16 119.4 . . ?
C17 C16 C15 121.2(11) . . ?
C17 C16 H16 119.4 . . ?
C16 C17 H17 118.8 . . ?
C16 C17 C18 122.5(11) . . ?
C18 C17 H17 118.8 . . ?
C13 C18 C17 116.1(10) . . ?
C13 C18 H18 121.9 . . ?
C17 C18 H18 121.9 . . ?
C19 S4 S4 96.0(4) . 2_455 ?
C20 C19 S4 115.3(8) . . ?
C24 C19 S4 124.2(8) . . ?
C24 C19 C20 120.4(9) . . ?
C19 C20 C19 117.4(13) 2_455 . ?
C21 C20 C19 121.3(6) . . ?
C21 C20 C19 121.3(7) . 2_455 ?
C20 C21 C22 117.7(7) . . ?
C20 C21 C22 117.7(7) . 2_455 ?
C22 C21 C22 124.5(14) . 2_455 ?
C21 C22 H22 119.6 . . ?
C23 C22 C21 120.8(10) . . ?
C23 C22 H22 119.6 . . ?
C22 C23 H23 119.0 . . ?
C24 C23 C22 121.9(11) . . ?
C24 C23 H23 119.0 . . ?
C19 C24 H24 121.1 . . ?
C23 C24 C19 117.8(10) . . ?
C23 C24 H24 121.1 . . ?
C25 S5 S5 96.6(4) . 2 ?
C26 C25 S5 114.8(9) . . ?
C30 C25 S5 125.5(9) . . ?
C30 C25 C26 119.5(10) . . ?
C25 C26 C25 117.2(14) . 2 ?
C27 C26 C25 121.4(7) . 2 ?
C27 C26 C25 121.4(7) . . ?
C26 C27 C28 117.1(8) . . ?
C26 C27 C28 117.1(8) . 2 ?
C28 C27 C28 125.8(15) . 2 ?
C27 C28 H28 119.8 . . ?
C29 C28 C27 120.3(11) . . ?
C29 C28 H28 119.8 . . ?
C28 C29 H29 118.9 . . ?
C30 C29 C28 122.2(11) . . ?
C30 C29 H29 118.9 . . ?
C25 C30 H30 120.3 . . ?
C29 C30 C25 119.3(11) . . ?
C29 C30 H30 120.3 . . ?
C31 S6 S6 96.2(4) . 2 ?
C32 C31 S6 113.6(8) . . ?
C32 C31 C36 122.5(9) . . ?
C36 C31 S6 123.9(8) . . ?
C31 C32 C31 120.4(13) . 2 ?
C31 C32 C33 119.8(7) 2 . ?
C31 C32 C33 119.8(7) . . ?
C34 C33 C32 117.2(7) . . ?
C34 C33 C32 117.2(7) 2 . ?
C34 C33 C34 125.6(14) 2 . ?
C33 C34 H34 119.4 . . ?
C35 C34 C33 121.1(10) . . ?
C35 C34 H34 119.4 . . ?
C34 C35 H35 118.9 . . ?
C34 C35 C36 122.2(10) . . ?
C36 C35 H35 118.9 . . ?
C31 C36 C35 117.1(10) . . ?
C31 C36 H36 121.4 . . ?
C35 C36 H36 121.4 . . ?
F1 B1 F3 107.1(14) . . ?
F2 B1 F1 109.1(10) . . ?
F2 B1 F1 109.1(10) 2 . ?
F2 B1 F2 111.1(14) 2 . ?
F2 B1 F3 110.2(10) 2 . ?
F2 B1 F3 110.2(10) . . ?
F5 B2 F4 109.4(10) 2_455 . ?
F5 B2 F4 109.5(10) . . ?
F5 B2 F5 109.1(14) 2_455 . ?
F6 B2 F4 109.8(14) . . ?
F6 B2 F5 109.5(10) . 2_455 ?
F6 B2 F5 109.5(10) . . ?
F7 B3 F8 109.3(9) . . ?
F7 B3 F8 109.3(9) . 2 ?
F7 B3 F9 109.4(13) . . ?
F8 B3 F8 110.8(14) . 2 ?
F8 B3 F9 109.1(9) . . ?
F8 B3 F9 109.1(9) 2 . ?
F11 B4 F10 108.9(10) 2_455 . ?
F11 B4 F10 108.9(10) . . ?
F11 B4 F11 107.6(15) . 2_455 ?
F11 B4 F12 111.5(10) . . ?
F11 B4 F12 111.5(10) 2_455 . ?
F12 B4 F10 108.4(15) . . ?
F13 B5 F14 106.6(15) . . ?
F15 B5 F13 109.5(10) . . ?
F15 B5 F13 109.5(10) 2 . ?
F15 B5 F14 110.0(10) . . ?
F15 B5 F14 110.0(10) 2 . ?
F15 B5 F15 111.0(16) . 2 ?
F16 B6 F17 110.4(10) . . ?
F16 B6 F17 110.4(10) . 2_455 ?
F16 B6 F18 109.2(14) . . ?
F17 B6 F17 109.1(15) . 2_455 ?
F17 B6 F18 108.8(10) 2_455 . ?
F17 B6 F18 108.8(10) . . ?

loop_
_geom_bond_atom_site_label_1
_geom_bond_atom_site_label_2
_geom_bond_distance
_geom_bond_site_symmetry_2
_geom_bond_publ_flag
S1 S1 2.048(6) 2 ?
S1 C1 1.741(11) . ?
C1 C2 1.388(14) . ?
C1 C6 1.411(16) . ?
C2 C3 1.40(2) . ?
C3 C4 1.412(14) 2 ?
C3 C4 1.412(14) . ?
C4 H4 0.9500 . ?
C4 C5 1.383(17) . ?
C5 H5 0.9500 . ?
C5 C6 1.406(16) . ?
C6 H6 0.9500 . ?
S2 S2 2.042(6) 2 ?
S2 C7 1.722(12) . ?
C7 C8 1.432(15) . ?
C7 C12 1.378(17) . ?
C8 C9 1.46(2) . ?
C9 C10 1.425(13) . ?
C9 C10 1.425(13) 2 ?
C10 H10 0.9500 . ?
C10 C11 1.412(16) . ?
C11 H11 0.9500 . ?
C11 C12 1.383(15) . ?
C12 H12 0.9500 . ?
S3 S3 2.055(6) 2_455 ?
S3 C13 1.729(10) . ?
C13 C14 1.393(12) . ?
C13 C18 1.415(15) . ?
C14 C15 1.43(2) . ?
C15 C16 1.418(14) 2_455 ?
C15 C16 1.418(13) . ?
C16 H16 0.9500 . ?
C16 C17 1.366(16) . ?
C17 H17 0.9500 . ?
C17 C18 1.437(15) . ?
C18 H18 0.9500 . ?
S4 S4 2.049(5) 2_455 ?
S4 C19 1.725(10) . ?
C19 C20 1.410(13) . ?
C19 C24 1.409(15) . ?
C20 C21 1.40(2) . ?
C21 C22 1.407(14) 2_455 ?
C21 C22 1.407(14) . ?
C22 H22 0.9500 . ?
C22 C23 1.394(16) . ?
C23 H23 0.9500 . ?
C23 C24 1.387(15) . ?
C24 H24 0.9500 . ?
S5 S5 2.039(6) 2 ?
S5 C25 1.739(11) . ?
C25 C26 1.428(14) . ?
C25 C30 1.405(16) . ?
C26 C27 1.40(2) . ?
C27 C28 1.429(14) 2 ?
C27 C28 1.429(14) . ?
C28 H28 0.9500 . ?
C28 C29 1.402(16) . ?
C29 H29 0.9500 . ?
C29 C30 1.363(15) . ?
C30 H30 0.9500 . ?
S6 S6 2.041(6) 2 ?
S6 C31 1.738(10) . ?
C31 C32 1.392(13) . ?
C31 C36 1.408(15) . ?
C32 C33 1.45(2) . ?
C33 C34 1.416(13) . ?
C33 C34 1.416(13) 2 ?
C34 H34 0.9500 . ?
C34 C35 1.389(16) . ?
C35 H35 0.9500 . ?
C35 C36 1.409(15) . ?
C36 H36 0.9500 . ?
B1 F1 1.39(2) . ?
B1 F2 1.387(13) . ?
B1 F2 1.387(13) 2 ?
B1 F3 1.42(2) . ?
B2 F4 1.416(19) . ?
B2 F5 1.409(13) . ?
B2 F5 1.409(13) 2_455 ?
B2 F6 1.40(2) . ?
B3 F7 1.39(2) . ?
B3 F8 1.407(12) . ?
B3 F8 1.407(12) 2 ?
B3 F9 1.43(2) . ?
B4 F10 1.39(2) . ?
B4 F11 1.389(14) 2_455 ?
B4 F11 1.389(14) . ?
B4 F12 1.39(2) . ?
B5 F13 1.39(2) . ?
B5 F14 1.42(2) . ?
B5 F15 1.372(14) . ?
B5 F15 1.372(14) 2 ?
B6 F16 1.39(2) . ?
B6 F17 1.403(13) 2_455 ?
B6 F17 1.403(13) . ?
B6 F18 1.41(2) . ?

loop_
_geom_hbond_atom_site_label_D
_geom_hbond_atom_site_label_H
_geom_hbond_atom_site_label_A
_geom_hbond_distance_DH
_geom_hbond_distance_HA
_geom_hbond_distance_DA
_geom_hbond_angle_DHA
_geom_hbond_site_symmetry_A
_geom_hbond_publ_flag
C18 H18 F2 0.95 2.45 3.204(13) 136.2 . yes
C24 H24 F7 0.95 2.34 3.189(12) 147.9 . yes
C24 H24 F8 0.95 2.50 3.245(13) 135.4 . yes
C30 H30 F17 0.95 2.51 3.257(14) 135.7 . yes
C34 H34 F15 0.95 2.61 3.226(12) 122.5 . yes
C36 H36 F11 0.95 2.53 3.285(14) 136.2 . yes
C36 H36 F12 0.95 2.35 3.192(13) 147.6 . yes

loop_
_geom_torsion_atom_site_label_1
_geom_torsion_atom_site_label_2
_geom_torsion_atom_site_label_3
_geom_torsion_atom_site_label_4
_geom_torsion
_geom_torsion_site_symmetry_1
_geom_torsion_site_symmetry_2
_geom_torsion_site_symmetry_3
_geom_torsion_site_symmetry_4
_geom_torsion_publ_flag
S1 S1 C1 C2 -1.5(10) 2 . . . ?
S1 S1 C1 C6 -178.6(9) 2 . . . ?
S1 C1 C2 C1 3.0(19) . . . 2 ?
S1 C1 C2 C3 180.0(11) . . . . ?
S1 C1 C6 C5 179.1(8) . . . . ?
C1 C2 C3 C4 -1(2) 2 . . 2 ?
C1 C2 C3 C4 1(2) . . . . ?
C1 C2 C3 C4 -177.5(13) . . . 2 ?
C1 C2 C3 C4 177.5(13) 2 . . . ?
C2 C1 C6 C5 2.2(17) . . . . ?
C2 C3 C4 C5 2(2) . . . . ?
C3 C4 C5 C6 -3.1(19) . . . . ?
C4 C3 C4 C5 -179.7(11) 2 . . . ?
C4 C5 C6 C1 0.7(17) . . . . ?
C6 C1 C2 C1 -179.9(8) . . . 2 ?
C6 C1 C2 C3 -3(2) . . . . ?
S2 S2 C7 C8 -1.0(10) 2 . . . ?
S2 S2 C7 C12 -180.0(10) 2 . . . ?
S2 C7 C8 C7 1.9(19) . . . 2 ?
S2 C7 C8 C9 179.2(11) . . . . ?
S2 C7 C12 C11 -179.4(8) . . . . ?
C7 C8 C9 C10 1(2) . . . . ?
C7 C8 C9 C10 -1(2) 2 . . 2 ?
C7 C8 C9 C10 -178.7(12) . . . 2 ?
C7 C8 C9 C10 178.7(12) 2 . . . ?
C8 C7 C12 C11 1.7(17) . . . . ?
C8 C9 C10 C11 -1.0(19) . . . . ?
C9 C10 C11 C12 1.1(17) . . . . ?
C10 C9 C10 C11 179.0(9) 2 . . . ?
C10 C11 C12 C7 -1.4(17) . . . . ?
C12 C7 C8 C7 -179.0(9) . . . 2 ?
C12 C7 C8 C9 -2(2) . . . . ?
S3 S3 C13 C14 0.2(9) 2_455 . . . ?
S3 S3 C13 C18 -178.2(8) 2_455 . . . ?
S3 C13 C14 C13 -0.4(18) . . . 2_455 ?
S3 C13 C14 C15 -178.6(11) . . . . ?
S3 C13 C18 C17 179.5(8) . . . . ?
C13 C14 C15 C16 176.2(12) . . . 2_455 ?
C13 C14 C15 C16 2(2) . . . . ?
C13 C14 C15 C16 -176.2(12) 2_455 . . . ?
C13 C14 C15 C16 -2(2) 2_455 . . 2_455 ?
C14 C13 C18 C17 1.2(16) . . . . ?
C14 C15 C16 C17 -5.0(19) . . . . ?
C15 C16 C17 C18 6.3(18) . . . . ?
C16 C15 C16 C17 -178.7(10) 2_455 . . . ?
C16 C17 C18 C13 -4.2(16) . . . . ?
C18 C13 C14 C13 178.1(8) . . . 2_455 ?
C18 C13 C14 C15 -0.2(19) . . . . ?
S4 S4 C19 C20 -0.4(9) 2_455 . . . ?
S4 S4 C19 C24 -179.4(9) 2_455 . . . ?
S4 C19 C20 C19 0.8(18) . . . 2_455 ?
S4 C19 C20 C21 -178.7(11) . . . . ?
S4 C19 C24 C23 178.8(8) . . . . ?
C19 C20 C21 C22 -179.1(12) 2_455 . . . ?
C19 C20 C21 C22 179.1(12) . . . 2_455 ?
C19 C20 C21 C22 0(2) 2_455 . . 2_455 ?
C19 C20 C21 C22 0(2) . . . . ?
C20 C19 C24 C23 -0.1(16) . . . . ?
C20 C21 C22 C23 -1.3(19) . . . . ?
C21 C22 C23 C24 1.6(17) . . . . ?
C22 C21 C22 C23 -180.0(9) 2_455 . . . ?
C22 C23 C24 C19 -0.9(15) . . . . ?
C24 C19 C20 C19 179.8(8) . . . 2_455 ?
C24 C19 C20 C21 0.3(19) . . . . ?
S5 S5 C25 C26 0.9(10) 2 . . . ?
S5 S5 C25 C30 177.5(10) 2 . . . ?
S5 C25 C26 C25 -2(2) . . . 2 ?
S5 C25 C26 C27 177.1(12) . . . . ?
S5 C25 C30 C29 -177.6(9) . . . . ?
C25 C26 C27 C28 0(2) 2 . . 2 ?
C25 C26 C27 C28 0(2) . . . . ?
C25 C26 C27 C28 178.9(13) 2 . . . ?
C25 C26 C27 C28 -178.9(13) . . . 2 ?
C26 C25 C30 C29 -1.2(17) . . . . ?
C26 C27 C28 C29 0.5(19) . . . . ?
C27 C28 C29 C30 -1.4(17) . . . . ?
C28 C27 C28 C29 179.3(10) 2 . . . ?
C28 C29 C30 C25 1.8(17) . . . . ?
C30 C25 C26 C25 -178.6(9) . . . 2 ?
C30 C25 C26 C27 0(2) . . . . ?
S6 S6 C31 C32 -1.0(9) 2 . . . ?
S6 S6 C31 C36 -178.8(9) 2 . . . ?
S6 C31 C32 C31 2.0(19) . . . 2 ?
S6 C31 C32 C33 -178.8(10) . . . . ?
S6 C31 C36 C35 178.1(8) . . . . ?
C31 C32 C33 C34 0.1(19) 2 . . 2 ?
C31 C32 C33 C34 -0.1(19) . . . . ?
C31 C32 C33 C34 179.1(12) 2 . . . ?
C31 C32 C33 C34 -179.1(12) . . . 2 ?
C32 C31 C36 C35 0.5(16) . . . . ?
C32 C33 C34 C35 1.7(18) . . . . ?
C33 C34 C35 C36 -2.3(17) . . . . ?
C34 C33 C34 C35 -179.4(9) 2 . . . ?
C34 C35 C36 C31 1.1(15) . . . . ?
C36 C31 C32 C31 179.8(9) . . . 2 ?
C36 C31 C32 C33 -1.0(19) . . . . ?

loop_
_twin_individual_id
_twin_individual_mass_fraction_refined
1 0.6(2)
2 0.4(2)
